data_2203390
loop_
_publ_author_name
'Xianghong Huang'
'Qian-Feng Zhang'
'Herman H. Y. Sung'

_publ_section_title
;
 2-(2,2,2-Trifluoroacetylamino)pyridin-3-yl trifluoromethanesulfonate
;
_journal_issue 4
_journal_name_full 'Acta Crystallographica Section E'
_journal_page_first o708
_journal_page_last o710
_journal_paper_doi 10.1107/S1600536804007317
_journal_volume 60
_journal_year 2004
_chemical_formula_iupac 'C8 H4 F6 N2 O4 S'
_chemical_formula_moiety 'C8 H4 F6 N2 O4 S'
_chemical_formula_sum 'C8 H4 F6 N2 O4 S'
_chemical_formula_weight 338.19
_chemical_name_systematic
;
 ?
;
_space_group_IT_number 2
_symmetry_cell_setting triclinic
_symmetry_space_group_name_Hall '-P 1'
_symmetry_space_group_name_H-M 'P -1'
_atom_sites_solution_hydrogens geom
_atom_sites_solution_primary direct
_atom_sites_solution_secondary difmap
_audit_creation_method SHELXL-97
_cell_angle_alpha 101.4360(10)
_cell_angle_beta 103.4660(10)
_cell_angle_gamma 95.9810(10)
_cell_formula_units_Z 4
_cell_length_a 9.8702(5)
_cell_length_b 10.0063(5)
_cell_length_c 12.6434(6)
_cell_measurement_reflns_used 6114
_cell_measurement_temperature 100(2)
_cell_measurement_theta_max 28.30
_cell_measurement_theta_min 2.37
_cell_volume 1175.37(10)
_computing_cell_refinement SMART
_computing_data_collection 'SMART (Bruker, 1998)'
_computing_data_reduction 'SAINT (Bruker, 1998)'
_computing_molecular_graphics SHELXTL
_computing_publication_material SHELXTL
_computing_structure_refinement SHELXTL
_computing_structure_solution 'SHELXTL (Sheldrick, 1997b)'
_diffrn_ambient_temperature 100(2)
_diffrn_measured_fraction_theta_full 0.936
_diffrn_measured_fraction_theta_max 0.936
_diffrn_measurement_device_type 'Bruker SMART CCD area-detector'
_diffrn_measurement_method '\f and \w'
_diffrn_radiation_monochromator graphite
_diffrn_radiation_source 'fine-focus sealed tube'
_diffrn_radiation_type MoK\a
_diffrn_radiation_wavelength 0.71073
_diffrn_reflns_av_R_equivalents 0.0184
_diffrn_reflns_av_sigmaI/netI 0.0257
_diffrn_reflns_limit_h_max 12
_diffrn_reflns_limit_h_min -12
_diffrn_reflns_limit_k_max 13
_diffrn_reflns_limit_k_min -12
_diffrn_reflns_limit_l_max 16
_diffrn_reflns_limit_l_min -16
_diffrn_reflns_number 13682
_diffrn_reflns_theta_full 28.30
_diffrn_reflns_theta_max 28.30
_diffrn_reflns_theta_min 1.70
_diffrn_standards_number 0
_exptl_absorpt_coefficient_mu 0.376
_exptl_absorpt_correction_T_max 0.893
_exptl_absorpt_correction_T_min 0.840
_exptl_absorpt_correction_type multi-scan
_exptl_absorpt_process_details '(SADABS; Sheldrick, 1997a)'
_exptl_crystal_colour colorless
_exptl_crystal_density_diffrn 1.911
_exptl_crystal_density_method 'not measured'
_exptl_crystal_description block
_exptl_crystal_F_000 672
_exptl_crystal_size_max 0.40
_exptl_crystal_size_mid 0.35
_exptl_crystal_size_min 0.30
_refine_diff_density_max 0.458
_refine_diff_density_min -0.303
_refine_ls_extinction_method none
_refine_ls_goodness_of_fit_ref 1.021
_refine_ls_hydrogen_treatment constr
_refine_ls_matrix_type full
_refine_ls_number_parameters 379
_refine_ls_number_reflns 5479
_refine_ls_number_restraints 0
_refine_ls_restrained_S_all 1.021
_refine_ls_R_factor_all 0.0371
_refine_ls_R_factor_gt 0.0320
_refine_ls_shift/su_max 0.001
_refine_ls_shift/su_mean 0.000
_refine_ls_structure_factor_coef Fsqd
_refine_ls_weighting_details 'calc w = 1/[\s^2^(Fo^2^)+(0.0453P)^2^+0.36P] where P = (Fo^2^+2Fc^2^)/3'
_refine_ls_weighting_scheme calc
_refine_ls_wR_factor_gt 0.0782
_refine_ls_wR_factor_ref 0.0810
_reflns_number_gt 4852
_reflns_number_total 5479
_reflns_threshold_expression I>2\s(I)
_cod_data_source_file cf6333.cif
_cod_data_source_block I
_cod_depositor_comments
;
The following automatic conversions were performed:
'_symmetry_cell_setting' value 'Triclinic' changed to 'triclinic'
according to '/home/saulius/struct/CIF-dictionaries/cif_core.dic'
dictionary named 'cif_core.dic' version 2.4.1 from 2010-06-29.

Automatic conversion script
Id: cif_fix_enum 1527 2010-12-29 10:47:43Z saulius 

The following automatic conversions were performed:

'_symmetry_cell_setting' value 'Triclinic' changed to 'triclinic'
according to /home/saulius/struct/CIF-dictionaries/cif_core.dic
dictionary named 'cif_core.dic' version 2.4.1 from 2010-06-29.

Automatic conversion script
Id: cif_fix_values 1715 2011-07-08 13:25:40Z adriana 
;
_cod_database_code 2203390
_cod_database_fobs_code 2203390

loop_
_symmetry_equiv_pos_as_xyz
'x, y, z'
'-x, -y, -z'

loop_
_atom_site_label
_atom_site_fract_x
_atom_site_fract_y
_atom_site_fract_z
_atom_site_U_iso_or_equiv
_atom_site_adp_type
_atom_site_calc_flag
_atom_site_refinement_flags
_atom_site_occupancy
_atom_site_type_symbol
S1A 0.17957(4) 0.31718(4) 0.47542(3) 0.01787(9) Uani d . 1 S
F11A 0.43716(10) 0.39387(10) 0.60153(9) 0.0293(2) Uani d . 1 F
F12A 0.36556(11) 0.17419(10) 0.55356(9) 0.0331(2) Uani d . 1 F
F13A 0.29240(11) 0.30166(10) 0.68054(8) 0.0282(2) Uani d . 1 F
F21A 0.20103(11) 0.61626(10) 0.96317(8) 0.0287(2) Uani d . 1 F
F22A 0.37646(10) 0.53145(11) 0.91772(8) 0.0297(2) Uani d . 1 F
F23A 0.16999(11) 0.40993(10) 0.86389(8) 0.0311(2) Uani d . 1 F
O1A 0.07961(11) 0.59044(11) 0.73114(9) 0.0208(2) Uani d . 1 O
O2A 0.14068(10) 0.45656(10) 0.53639(8) 0.0164(2) Uani d . 1 O
O3A 0.23473(13) 0.33553(11) 0.38497(9) 0.0257(2) Uani d . 1 O
O4A 0.06710(13) 0.21416(11) 0.46808(10) 0.0269(3) Uani d . 1 O
N1A 0.36916(13) 0.78875(12) 0.63617(10) 0.0179(2) Uani d . 1 N
N2A 0.31356(12) 0.62663(12) 0.73514(10) 0.0153(2) Uani d . 1 N
H2A 0.3993 0.6251 0.7746 0.018 Uiso calc R 1 H
C1A 0.20230(15) 0.58944(14) 0.77354(12) 0.0163(3) Uani d . 1 C
C2A 0.29577(14) 0.66802(14) 0.63303(12) 0.0153(3) Uani d . 1 C
C3A 0.21140(15) 0.58445(14) 0.53304(12) 0.0155(3) Uani d . 1 C
C4A 0.19481(16) 0.62829(16) 0.43481(12) 0.0199(3) Uani d . 1 C
H4A 0.1337 0.5740 0.3668 0.024 Uiso calc R 1 H
C5A 0.27042(17) 0.75433(16) 0.43897(13) 0.0227(3) Uani d . 1 C
H5A 0.2630 0.7886 0.3733 0.027 Uiso calc R 1 H
C6A 0.35709(16) 0.82999(16) 0.54033(13) 0.0218(3) Uani d . 1 C
H6A 0.4106 0.9153 0.5420 0.026 Uiso calc R 1 H
C10A 0.32842(17) 0.29548(16) 0.58549(13) 0.0220(3) Uani d . 1 C
C20A 0.23996(15) 0.53655(15) 0.88163(12) 0.0189(3) Uani d . 1 C
S1B 0.88362(4) 1.05916(3) 0.79090(3) 0.01508(8) Uani d . 1 S
F11B 1.08241(10) 0.91222(9) 0.76656(8) 0.0247(2) Uani d . 1 F
F12B 1.15443(9) 1.11967(10) 0.86615(8) 0.0251(2) Uani d . 1 F
F13B 1.07671(10) 1.08374(11) 0.68694(8) 0.0285(2) Uani d . 1 F
F21B 0.38621(9) 1.06900(9) 0.78238(7) 0.0232(2) Uani d . 1 F
F22B 0.57033(10) 1.22313(10) 0.82276(9) 0.0286(2) Uani d . 1 F
F23B 0.45273(10) 1.20925(9) 0.94449(8) 0.0256(2) Uani d . 1 F
O1B 0.67195(11) 1.07348(11) 1.00393(9) 0.0214(2) Uani d . 1 O
O2B 0.88430(10) 0.99242(10) 0.89455(8) 0.0157(2) Uani d . 1 O
O3B 0.78616(11) 0.97844(11) 0.69291(9) 0.0198(2) Uani d . 1 O
O4B 0.88334(11) 1.20188(11) 0.82939(9) 0.0218(2) Uani d . 1 O
N1B 0.61344(13) 0.69051(12) 0.83363(10) 0.0167(2) Uani d . 1 N
N2B 0.58557(12) 0.91885(12) 0.83416(10) 0.0156(2) Uani d . 1 N
H2B 0.5203 0.9028 0.7705 0.019 Uiso calc R 1 H
C1B 0.59462(15) 1.03727(14) 0.91078(12) 0.0164(3) Uani d . 1 C
C2B 0.67542(15) 0.81987(14) 0.85123(11) 0.0147(3) Uani d . 1 C
C3B 0.82140(15) 0.85402(14) 0.87827(11) 0.0154(3) Uani d . 1 C
C4B 0.90639(15) 0.75516(15) 0.89412(12) 0.0176(3) Uani d . 1 C
H4B 1.0063 0.7783 0.9151 0.021 Uiso calc R 1 H
C5B 0.84099(16) 0.62107(15) 0.87829(12) 0.0190(3) Uani d . 1 C
H5B 0.8953 0.5495 0.8889 0.023 Uiso calc R 1 H
C6B 0.69502(16) 0.59280(15) 0.84663(12) 0.0190(3) Uani d . 1 C
H6B 0.6507 0.5000 0.8335 0.023 Uiso calc R 1 H
C10B 1.06250(15) 1.04155(16) 0.77676(12) 0.0190(3) Uani d . 1 C
C20B 0.49786(15) 1.13541(15) 0.86490(12) 0.0184(3) Uani d . 1 C

loop_
_atom_site_aniso_label
_atom_site_aniso_U_11
_atom_site_aniso_U_22
_atom_site_aniso_U_33
_atom_site_aniso_U_12
_atom_site_aniso_U_13
_atom_site_aniso_U_23
S1A 0.02087(18) 0.01393(17) 0.01673(17) 0.00125(13) 0.00368(13) 0.00093(13)
F11A 0.0194(5) 0.0274(5) 0.0378(6) 0.0027(4) 0.0030(4) 0.0057(4)
F12A 0.0400(6) 0.0223(5) 0.0370(6) 0.0163(4) 0.0073(5) 0.0042(4)
F13A 0.0384(5) 0.0269(5) 0.0216(5) 0.0094(4) 0.0069(4) 0.0095(4)
F21A 0.0411(6) 0.0296(5) 0.0177(4) 0.0089(4) 0.0113(4) 0.0046(4)
F22A 0.0226(5) 0.0425(6) 0.0286(5) 0.0065(4) 0.0043(4) 0.0208(4)
F23A 0.0424(6) 0.0203(5) 0.0280(5) -0.0085(4) 0.0078(4) 0.0078(4)
O1A 0.0162(5) 0.0254(6) 0.0203(5) 0.0032(4) 0.0050(4) 0.0037(4)
O2A 0.0152(5) 0.0142(5) 0.0179(5) 0.0003(4) 0.0030(4) 0.0019(4)
O3A 0.0359(6) 0.0217(6) 0.0205(5) 0.0066(5) 0.0105(5) 0.0027(4)
O4A 0.0286(6) 0.0177(5) 0.0293(6) -0.0025(5) 0.0056(5) -0.0003(4)
N1A 0.0186(6) 0.0145(6) 0.0200(6) 0.0017(5) 0.0036(5) 0.0045(5)
N2A 0.0143(6) 0.0154(6) 0.0148(6) 0.0004(4) 0.0018(4) 0.0038(4)
C1A 0.0180(7) 0.0129(6) 0.0161(7) 0.0003(5) 0.0041(5) 0.0007(5)
C2A 0.0142(6) 0.0151(6) 0.0172(7) 0.0039(5) 0.0037(5) 0.0047(5)
C3A 0.0152(6) 0.0129(6) 0.0191(7) 0.0028(5) 0.0044(5) 0.0046(5)
C4A 0.0188(7) 0.0224(7) 0.0170(7) 0.0045(6) 0.0008(5) 0.0050(6)
C5A 0.0260(8) 0.0239(8) 0.0210(7) 0.0059(6) 0.0049(6) 0.0118(6)
C6A 0.0240(8) 0.0169(7) 0.0261(8) 0.0021(6) 0.0064(6) 0.0092(6)
C10A 0.0240(8) 0.0188(7) 0.0232(8) 0.0071(6) 0.0045(6) 0.0049(6)
C20A 0.0196(7) 0.0187(7) 0.0182(7) 0.0002(6) 0.0055(6) 0.0046(5)
S1B 0.01368(16) 0.01460(17) 0.01655(17) 0.00057(12) 0.00260(12) 0.00511(12)
F11B 0.0233(5) 0.0227(5) 0.0296(5) 0.0069(4) 0.0092(4) 0.0049(4)
F12B 0.0149(4) 0.0284(5) 0.0266(5) -0.0021(4) 0.0020(4) 0.0007(4)
F13B 0.0263(5) 0.0376(6) 0.0265(5) 0.0017(4) 0.0119(4) 0.0144(4)
F21B 0.0189(4) 0.0217(5) 0.0248(5) 0.0064(4) -0.0009(4) 0.0017(4)
F22B 0.0248(5) 0.0259(5) 0.0419(6) 0.0055(4) 0.0108(4) 0.0202(4)
F23B 0.0269(5) 0.0217(5) 0.0272(5) 0.0096(4) 0.0078(4) -0.0007(4)
O1B 0.0232(5) 0.0215(5) 0.0176(5) 0.0040(4) 0.0029(4) 0.0029(4)
O2B 0.0152(5) 0.0157(5) 0.0146(5) -0.0005(4) 0.0015(4) 0.0039(4)
O3B 0.0194(5) 0.0216(5) 0.0174(5) 0.0008(4) 0.0014(4) 0.0069(4)
O4B 0.0230(5) 0.0159(5) 0.0264(6) 0.0026(4) 0.0059(4) 0.0058(4)
N1B 0.0177(6) 0.0161(6) 0.0165(6) 0.0011(5) 0.0052(5) 0.0040(4)
N2B 0.0139(5) 0.0153(6) 0.0164(6) 0.0015(4) 0.0019(4) 0.0035(4)
C1B 0.0159(7) 0.0158(7) 0.0190(7) 0.0018(5) 0.0066(5) 0.0050(5)
C2B 0.0167(7) 0.0155(6) 0.0128(6) 0.0033(5) 0.0044(5) 0.0041(5)
C3B 0.0185(7) 0.0151(6) 0.0120(6) -0.0002(5) 0.0037(5) 0.0035(5)
C4B 0.0163(7) 0.0228(7) 0.0149(7) 0.0045(6) 0.0044(5) 0.0061(5)
C5B 0.0225(7) 0.0183(7) 0.0196(7) 0.0080(6) 0.0073(6) 0.0077(6)
C6B 0.0246(7) 0.0158(7) 0.0177(7) 0.0018(6) 0.0073(6) 0.0050(5)
C10B 0.0160(7) 0.0207(7) 0.0202(7) 0.0008(6) 0.0056(5) 0.0044(6)
C20B 0.0170(7) 0.0164(7) 0.0210(7) 0.0021(5) 0.0046(6) 0.0033(5)

loop_
_atom_type_symbol
_atom_type_description
_atom_type_scat_dispersion_real
_atom_type_scat_dispersion_imag
_atom_type_scat_source
C C 0.0033 0.0016 'International Tables Vol C Tables 4.2.6.8 and 6.1.1.4'
H H 0.0000 0.0000 'International Tables Vol C Tables 4.2.6.8 and 6.1.1.4'
N N 0.0061 0.0033 'International Tables Vol C Tables 4.2.6.8 and 6.1.1.4'
O O 0.0106 0.0060 'International Tables Vol C Tables 4.2.6.8 and 6.1.1.4'
F F 0.0171 0.0103 'International Tables Vol C Tables 4.2.6.8 and 6.1.1.4'
S S 0.1246 0.1234 'International Tables Vol C Tables 4.2.6.8 and 6.1.1.4'

loop_
_geom_angle_atom_site_label_1
_geom_angle_atom_site_label_2
_geom_angle_atom_site_label_3
_geom_angle
_geom_angle_publ_flag
O4A S1A O3A 124.43(7) yes
O4A S1A O2A 105.32(6) yes
O3A S1A O2A 111.47(6) yes
O4A S1A C10A 106.44(7) yes
O3A S1A C10A 106.41(7) yes
O2A S1A C10A 100.03(6) yes
C3A O2A S1A 120.23(9) yes
C2A N1A C6A 118.13(13) yes
C1A N2A C2A 121.49(12) yes
C1A N2A H2A 119.3 ?
C2A N2A H2A 119.3 ?
O1A C1A N2A 127.04(14) yes
O1A C1A C20A 118.31(13) yes
N2A C1A C20A 114.62(12) yes
N1A C2A C3A 121.42(13) yes
N1A C2A N2A 116.51(12) yes
C3A C2A N2A 122.00(13) yes
C4A C3A C2A 120.69(13) ?
C4A C3A O2A 121.39(13) ?
C2A C3A O2A 117.89(12) ?
C3A C4A C5A 117.43(14) ?
C3A C4A H4A 121.3 ?
C5A C4A H4A 121.3 ?
C4A C5A C6A 119.00(14) ?
C4A C5A H5A 120.5 ?
C6A C5A H5A 120.5 ?
N1A C6A C5A 123.21(14) yes
N1A C6A H6A 118.4 ?
C5A C6A H6A 118.4 ?
F12A C10A F13A 109.43(13) ?
F12A C10A F11A 109.15(13) ?
F13A C10A F11A 108.89(13) ?
F12A C10A S1A 108.56(11) ?
F13A C10A S1A 110.67(11) ?
F11A C10A S1A 110.12(10) ?
F22A C20A F23A 107.75(12) ?
F22A C20A F21A 108.02(12) ?
F23A C20A F21A 107.44(12) ?
F22A C20A C1A 113.64(12) ?
F23A C20A C1A 109.31(12) ?
F21A C20A C1A 110.47(12) ?
O3B S1B O4B 122.47(7) yes
O3B S1B O2B 111.37(6) yes
O4B S1B O2B 106.16(6) yes
O3B S1B C10B 108.06(7) yes
O4B S1B C10B 106.50(7) yes
O2B S1B C10B 99.86(6) yes
C3B O2B S1B 120.39(8) yes
C2B N1B C6B 118.46(13) yes
C1B N2B C2B 123.35(12) yes
C1B N2B H2B 118.3 ?
C2B N2B H2B 118.3 ?
O1B C1B N2B 127.66(13) yes
O1B C1B C20B 119.68(13) yes
N2B C1B C20B 112.55(12) yes
N1B C2B C3B 121.32(13) yes
N1B C2B N2B 116.56(12) yes
C3B C2B N2B 122.00(12) yes
C4B C3B C2B 120.71(13) ?
C4B C3B O2B 119.21(13) yes
C2B C3B O2B 120.02(12) yes
C3B C4B C5B 117.54(13) ?
C3B C4B H4B 121.2 ?
C5B C4B H4B 121.2 ?
C4B C5B C6B 118.88(13) ?
C4B C5B H5B 120.6 ?
C6B C5B H5B 120.6 ?
N1B C6B C5B 122.98(14) yes
N1B C6B H6B 118.5 ?
C5B C6B H6B 118.5 ?
F11B C10B F12B 109.81(12) ?
F11B C10B F13B 109.77(12) ?
F12B C10B F13B 109.96(12) ?
F11B C10B S1B 110.60(10) ?
F12B C10B S1B 108.67(10) ?
F13B C10B S1B 108.00(10) ?
F23B C20B F21B 108.57(11) ?
F23B C20B F22B 107.79(12) ?
F21B C20B F22B 106.79(12) ?
F23B C20B C1B 111.31(12) ?
F21B C20B C1B 112.81(12) ?
F22B C20B C1B 109.35(12) ?

loop_
_geom_bond_atom_site_label_1
_geom_bond_atom_site_label_2
_geom_bond_distance
_geom_bond_publ_flag
S1A O4A 1.4068(12) yes
S1A O3A 1.4108(12) yes
S1A O2A 1.5842(10) yes
S1A C10A 1.8375(16) yes
F11A C10A 1.3272(19) ?
F12A C10A 1.3182(17) ?
F13A C10A 1.3223(18) ?
F21A C20A 1.3300(17) ?
F22A C20A 1.3278(17) ?
F23A C20A 1.3286(17) ?
O1A C1A 1.2068(18) yes
O2A C3A 1.4057(17) yes
N1A C2A 1.3308(19) yes
N1A C6A 1.3395(19) yes
N2A C1A 1.3471(18) yes
N2A C2A 1.4109(18) yes
N2A H2A 0.880 ?
C1A C20A 1.542(2) ?
C2A C3A 1.391(2) ?
C3A C4A 1.378(2) ?
C4A C5A 1.382(2) ?
C4A H4A 0.950 ?
C5A C6A 1.385(2) ?
C5A H5A 0.950 ?
C6A H6A 0.950 ?
S1B O3B 1.4139(11) yes
S1B O4B 1.4149(11) yes
S1B O2B 1.5835(10) yes
S1B C10B 1.8385(15) yes
F11B C10B 1.3147(17) ?
F12B C10B 1.3176(17) ?
F13B C10B 1.3189(17) ?
F21B C20B 1.3347(17) ?
F22B C20B 1.3409(17) ?
F23B C20B 1.3189(17) ?
O1B C1B 1.2064(18) yes
O2B C3B 1.4120(17) yes
N1B C2B 1.3254(18) yes
N1B C6B 1.341(2) yes
N2B C1B 1.3538(18) yes
N2B C2B 1.4116(18) yes
N2B H2B 0.880 ?
C1B C20B 1.541(2) ?
C2B C3B 1.390(2) ?
C3B C4B 1.377(2) ?
C4B C5B 1.382(2) ?
C4B H4B 0.950 ?
C5B C6B 1.385(2) ?
C5B H5B 0.950 ?
C6B H6B 0.950 ?

loop_
_cod_related_entry_id
_cod_related_entry_database
_cod_related_entry_code
1 ChemSpider 24732664
